data_7018124
loop_
_publ_author_name
'Wang, Wei-Chi'
'Peng, Kuo-Fu'
'Chen, Ming-Tsz'
'Chen, Chi-Tien'

_publ_section_title
;
 Palladacycles bearing tridentate CNS-type benzamidinate ligands as
 catalysts for cross-coupling reactions.
;
_journal_issue 10
_journal_name_full 'Dalton transactions (Cambridge, England : 2003)'
_journal_page_first 3022
_journal_page_last 3029
_journal_paper_doi 10.1039/c2dt11097k
_journal_volume 41
_journal_year 2012
_chemical_formula_moiety 'C21 H26 N2 O2 Pd S'
_chemical_formula_sum 'C21 H26 N2 O2 Pd S'
_chemical_formula_weight 476.90
_chemical_name_systematic
;
?
;
_space_group_IT_number 2
_symmetry_cell_setting triclinic
_symmetry_space_group_name_Hall '-P 1'
_symmetry_space_group_name_H-M 'P -1'
_atom_sites_solution_hydrogens geom
_atom_sites_solution_primary direct
_atom_sites_solution_secondary difmap
_audit_creation_method SHELXL-97
_cell_angle_alpha 83.055(2)
_cell_angle_beta 66.2150(10)
_cell_angle_gamma 75.150(2)
_cell_formula_units_Z 4
_cell_length_a 12.4397(11)
_cell_length_b 13.6472(12)
_cell_length_c 14.2697(12)
_cell_measurement_reflns_used 9145
_cell_measurement_temperature 297(2)
_cell_measurement_theta_max 26.013
_cell_measurement_theta_min 2.657
_cell_volume 2142.3(3)
_computing_cell_refinement 'Bruker SMART'
_computing_data_collection 'Bruker SMART'
_computing_data_reduction 'Bruker SHELXTL'
_computing_molecular_graphics 'Bruker SHELXTL'
_computing_publication_material 'Bruker SHELXTL'
_computing_structure_refinement 'SHELXL-97 (Sheldrick, 1997)'
_computing_structure_solution 'SHELXS-97 (Sheldrick, 1990)'
_diffrn_ambient_temperature 297(2)
_diffrn_measured_fraction_theta_full 0.977
_diffrn_measured_fraction_theta_max 0.976
_diffrn_measurement_device_type 'CCD area detector'
_diffrn_measurement_method 'phi and omega scans'
_diffrn_radiation_monochromator graphite
_diffrn_radiation_source 'fine-focus sealed tube'
_diffrn_radiation_type MoK\a
_diffrn_radiation_wavelength 0.71073
_diffrn_reflns_av_R_equivalents 0.0180
_diffrn_reflns_av_sigmaI/netI 0.0175
_diffrn_reflns_limit_h_max 15
_diffrn_reflns_limit_h_min -15
_diffrn_reflns_limit_k_max 16
_diffrn_reflns_limit_k_min -9
_diffrn_reflns_limit_l_max 17
_diffrn_reflns_limit_l_min -17
_diffrn_reflns_number 12004
_diffrn_reflns_theta_full 26.00
_diffrn_reflns_theta_max 26.02
_diffrn_reflns_theta_min 1.56
_exptl_absorpt_coefficient_mu 0.981
_exptl_absorpt_correction_T_max 0.9083
_exptl_absorpt_correction_T_min 0.7573
_exptl_absorpt_correction_type empirical
_exptl_absorpt_process_details empirical
_exptl_crystal_colour yellow
_exptl_crystal_density_diffrn 1.479
_exptl_crystal_density_method 'not measured'
_exptl_crystal_description parallelplpiped
_exptl_crystal_F_000 976
_exptl_crystal_size_max 0.30
_exptl_crystal_size_mid 0.20
_exptl_crystal_size_min 0.10
_refine_diff_density_max 0.317
_refine_diff_density_min -0.691
_refine_diff_density_rms 0.093
_refine_ls_extinction_method none
_refine_ls_goodness_of_fit_ref 1.016
_refine_ls_hydrogen_treatment constr
_refine_ls_matrix_type full
_refine_ls_number_parameters 487
_refine_ls_number_reflns 8253
_refine_ls_number_restraints 0
_refine_ls_restrained_S_all 1.016
_refine_ls_R_factor_all 0.0324
_refine_ls_R_factor_gt 0.0287
_refine_ls_shift/su_max 0.002
_refine_ls_shift/su_mean 0.000
_refine_ls_structure_factor_coef Fsqd
_refine_ls_weighting_details 'calc w=1/[\s^2^(Fo^2^)+(0.0545P)^2^+1.1957P] where P=(Fo^2^+2Fc^2^)/3'
_refine_ls_weighting_scheme calc
_refine_ls_wR_factor_gt 0.0810
_refine_ls_wR_factor_ref 0.0854
_reflns_number_gt 7444
_reflns_number_total 8253
_reflns_threshold_expression >2sigma(I)
_cod_data_source_file c2dt11097k.txt
_cod_data_source_block Compound5
_cod_depositor_comments
;
The following automatic conversions were performed:

'_symmetry_cell_setting' value 'Triclinic' changed to 'triclinic'
according to /home/saulius/struct/CIF-dictionaries/cif_core.dic
dictionary named 'cif_core.dic' version 2.4.1 from 2010-06-29.

Automatic conversion script
Id: cif_fix_values 1715 2011-07-08 13:25:40Z adriana 
;
_cod_original_sg_symbol_H-M P-1
_cod_database_code 7018124

loop_
_symmetry_equiv_pos_as_xyz
'x, y, z'
'-x, -y, -z'

loop_
_atom_site_label
_atom_site_type_symbol
_atom_site_fract_x
_atom_site_fract_y
_atom_site_fract_z
_atom_site_U_iso_or_equiv
_atom_site_adp_type
_atom_site_occupancy
_atom_site_symmetry_multiplicity
_atom_site_calc_flag
_atom_site_refinement_flags
Pd1 Pd 0.764174(15) 0.536967(13) 0.513420(13) 0.03464(7) Uani 1 1 d .
Pd2 Pd 0.708471(16) 0.991079(14) 0.035572(14) 0.03796(7) Uani 1 1 d .
O1 O 0.75789(18) 0.50139(14) 0.38112(14) 0.0462(4) Uani 1 1 d .
O2 O 0.86532(19) 0.61331(17) 0.28820(15) 0.0562(5) Uani 1 1 d .
O3 O 0.75882(17) 1.12662(14) -0.00235(15) 0.0490(4) Uani 1 1 d .
O4 O 0.58049(19) 1.21295(16) 0.10542(18) 0.0603(5) Uani 1 1 d .
S1 S 0.64600(6) 0.70738(5) 0.51178(5) 0.04204(14) Uani 1 1 d .
S2 S 0.69282(6) 0.99229(5) 0.21048(5) 0.04749(16) Uani 1 1 d .
N1 N 0.93690(18) 0.44858(16) 0.64008(15) 0.0394(4) Uani 1 1 d .
H1A H 0.9982 0.4354 0.6569 0.047 Uiso 1 1 calc R
N2 N 0.76969(18) 0.57401(16) 0.64237(15) 0.0386(4) Uani 1 1 d .
N3 N 0.57753(19) 0.86507(16) -0.04816(17) 0.0421(5) Uani 1 1 d .
H3A H 0.5205 0.8501 -0.0591 0.051 Uiso 1 1 calc R
N4 N 0.65682(19) 0.86005(16) 0.07469(17) 0.0429(5) Uani 1 1 d .
C1 C 0.8542(2) 0.53488(19) 0.67667(18) 0.0368(5) Uani 1 1 d .
C2 C 0.8683(2) 0.5787(2) 0.76119(19) 0.0426(5) Uani 1 1 d .
C3 C 0.8803(3) 0.6771(2) 0.7556(3) 0.0579(7) Uani 1 1 d .
H3B H 0.8775 0.7187 0.6996 0.069 Uiso 1 1 calc R
C4 C 0.8967(3) 0.7136(3) 0.8355(4) 0.0800(12) Uani 1 1 d .
H4A H 0.9048 0.7799 0.8329 0.096 Uiso 1 1 calc R
C5 C 0.9008(4) 0.6509(4) 0.9179(3) 0.0918(15) Uani 1 1 d .
H5A H 0.9119 0.6751 0.9708 0.110 Uiso 1 1 calc R
C6 C 0.8887(4) 0.5536(4) 0.9227(3) 0.0864(13) Uani 1 1 d .
H6A H 0.8910 0.5122 0.9789 0.104 Uiso 1 1 calc R
C7 C 0.8732(3) 0.5168(3) 0.8452(2) 0.0605(8) Uani 1 1 d .
H7A H 0.8659 0.4502 0.8485 0.073 Uiso 1 1 calc R
C8 C 0.9350(2) 0.37696(18) 0.57730(18) 0.0379(5) Uani 1 1 d .
C9 C 0.8622(2) 0.39883(18) 0.52124(17) 0.0369(5) Uani 1 1 d .
C10 C 0.8632(2) 0.3186(2) 0.4681(2) 0.0455(6) Uani 1 1 d .
H10A H 0.8151 0.3304 0.4304 0.055 Uiso 1 1 calc R
C11 C 0.9332(3) 0.2228(2) 0.4699(2) 0.0555(7) Uani 1 1 d .
H11A H 0.9296 0.1705 0.4358 0.067 Uiso 1 1 calc R
C12 C 1.0084(3) 0.2045(2) 0.5221(2) 0.0565(7) Uani 1 1 d .
H12A H 1.0580 0.1405 0.5213 0.068 Uiso 1 1 calc R
C13 C 1.0101(3) 0.2813(2) 0.5755(2) 0.0498(6) Uani 1 1 d .
H13A H 1.0614 0.2693 0.6104 0.060 Uiso 1 1 calc R
C14 C 0.6659(2) 0.6547(2) 0.69968(19) 0.0450(6) Uani 1 1 d .
H14A H 0.6807 0.6772 0.7544 0.054 Uiso 1 1 calc R
H14B H 0.5940 0.6278 0.7304 0.054 Uiso 1 1 calc R
C15 C 0.6454(3) 0.7439(2) 0.6299(2) 0.0473(6) Uani 1 1 d .
H15A H 0.7078 0.7810 0.6136 0.057 Uiso 1 1 calc R
H15B H 0.5684 0.7892 0.6662 0.057 Uiso 1 1 calc R
C16 C 0.4867(2) 0.7056(2) 0.5406(2) 0.0527(7) Uani 1 1 d .
C17 C 0.4922(3) 0.6587(3) 0.4471(3) 0.0682(9) Uani 1 1 d .
H17A H 0.4125 0.6550 0.4563 0.102 Uiso 1 1 calc R
H17B H 0.5433 0.5917 0.4384 0.102 Uiso 1 1 calc R
H17C H 0.5242 0.6997 0.3874 0.102 Uiso 1 1 calc R
C18 C 0.4340(3) 0.6449(4) 0.6362(3) 0.0786(11) Uani 1 1 d .
H18A H 0.3520 0.6460 0.6480 0.118 Uiso 1 1 calc R
H18B H 0.4358 0.6739 0.6934 0.118 Uiso 1 1 calc R
H18C H 0.4804 0.5762 0.6281 0.118 Uiso 1 1 calc R
C19 C 0.4155(4) 0.8155(3) 0.5484(4) 0.0851(12) Uani 1 1 d .
H19A H 0.3326 0.8172 0.5634 0.128 Uiso 1 1 calc R
H19B H 0.4486 0.8506 0.4846 0.128 Uiso 1 1 calc R
H19C H 0.4206 0.8477 0.6022 0.128 Uiso 1 1 calc R
C20 C 0.8059(2) 0.5502(2) 0.29850(19) 0.0425(6) Uani 1 1 d .
C21 C 0.7836(3) 0.5242(3) 0.2091(2) 0.0642(8) Uani 1 1 d .
H21A H 0.8217 0.5632 0.1498 0.096 Uiso 1 1 calc R
H21B H 0.6983 0.5394 0.2254 0.096 Uiso 1 1 calc R
H21C H 0.8166 0.4532 0.1952 0.096 Uiso 1 1 calc R
C22 C 0.5916(2) 0.82781(18) 0.0382(2) 0.0412(5) Uani 1 1 d .
C23 C 0.5254(2) 0.74675(19) 0.0921(2) 0.0450(6) Uani 1 1 d .
C24 C 0.4297(3) 0.7682(3) 0.1853(3) 0.0618(8) Uani 1 1 d .
H24A H 0.4079 0.8322 0.2126 0.074 Uiso 1 1 calc R
C25 C 0.3661(4) 0.6964(3) 0.2382(3) 0.0799(11) Uani 1 1 d .
H25A H 0.3007 0.7123 0.3001 0.096 Uiso 1 1 calc R
C26 C 0.3993(4) 0.6025(3) 0.1995(4) 0.0912(14) Uani 1 1 d .
H26A H 0.3576 0.5534 0.2359 0.109 Uiso 1 1 calc R
C27 C 0.4945(4) 0.5790(3) 0.1065(4) 0.0887(13) Uani 1 1 d .
H27A H 0.5164 0.5142 0.0808 0.106 Uiso 1 1 calc R
C28 C 0.5584(3) 0.6522(2) 0.0505(3) 0.0665(8) Uani 1 1 d .
H28A H 0.6212 0.6374 -0.0130 0.080 Uiso 1 1 calc R
C29 C 0.6458(2) 0.92603(18) -0.12298(19) 0.0396(5) Uani 1 1 d .
C30 C 0.7162(2) 0.98041(19) -0.1040(2) 0.0404(5) Uani 1 1 d .
C31 C 0.7919(2) 1.0281(2) -0.1891(2) 0.0501(6) Uani 1 1 d .
H31A H 0.8413 1.0634 -0.1795 0.060 Uiso 1 1 calc R
C32 C 0.7950(3) 1.0240(3) -0.2865(2) 0.0612(8) Uani 1 1 d .
H32A H 0.8487 1.0534 -0.3418 0.073 Uiso 1 1 calc R
C33 C 0.7178(3) 0.9762(2) -0.3012(2) 0.0595(7) Uani 1 1 d .
H33A H 0.7166 0.9762 -0.3659 0.071 Uiso 1 1 calc R
C34 C 0.6426(3) 0.9282(2) -0.2198(2) 0.0511(6) Uani 1 1 d .
H34A H 0.5895 0.8972 -0.2295 0.061 Uiso 1 1 calc R
C35 C 0.6868(3) 0.8042(2) 0.1592(2) 0.0513(6) Uani 1 1 d .
H35A H 0.7732 0.7767 0.1351 0.062 Uiso 1 1 calc R
H35B H 0.6473 0.7480 0.1815 0.062 Uiso 1 1 calc R
C36 C 0.6474(3) 0.8724(2) 0.2485(2) 0.0558(7) Uani 1 1 d .
H36A H 0.6816 0.8375 0.2970 0.067 Uiso 1 1 calc R
H36B H 0.5602 0.8859 0.2830 0.067 Uiso 1 1 calc R
C37 C 0.8466(3) 0.9677(2) 0.2118(3) 0.0575(7) Uani 1 1 d .
C38 C 0.9318(3) 0.8773(3) 0.1472(4) 0.0854(12) Uani 1 1 d .
H38A H 1.0099 0.8671 0.1497 0.128 Uiso 1 1 calc R
H38B H 0.9386 0.8899 0.0776 0.128 Uiso 1 1 calc R
H38C H 0.9006 0.8178 0.1735 0.128 Uiso 1 1 calc R
C39 C 0.8868(4) 1.0656(3) 0.1689(4) 0.0858(12) Uani 1 1 d .
H39A H 0.9664 1.0597 0.1666 0.129 Uiso 1 1 calc R
H39B H 0.8318 1.1207 0.2120 0.129 Uiso 1 1 calc R
H39C H 0.8875 1.0782 0.1010 0.129 Uiso 1 1 calc R
C40 C 0.8351(4) 0.9510(3) 0.3219(3) 0.0803(11) Uani 1 1 d .
H40A H 0.9136 0.9382 0.3242 0.120 Uiso 1 1 calc R
H40B H 0.7998 0.8940 0.3510 0.120 Uiso 1 1 calc R
H40C H 0.7846 1.0105 0.3604 0.120 Uiso 1 1 calc R
C41 C 0.6860(3) 1.2064(2) 0.0449(2) 0.0494(6) Uani 1 1 d .
C42 C 0.7401(4) 1.2985(3) 0.0212(4) 0.0858(13) Uani 1 1 d .
H42C H 0.6807 1.3552 0.0590 0.129 Uiso 1 1 calc R
H42D H 0.7655 1.3143 -0.0509 0.129 Uiso 1 1 calc R
H42A H 0.8083 1.2845 0.0402 0.129 Uiso 1 1 calc R

loop_
_atom_site_aniso_label
_atom_site_aniso_U_11
_atom_site_aniso_U_22
_atom_site_aniso_U_33
_atom_site_aniso_U_23
_atom_site_aniso_U_13
_atom_site_aniso_U_12
Pd1 0.03562(11) 0.03880(11) 0.03169(10) -0.00042(7) -0.01562(8) -0.00807(8)
Pd2 0.03559(11) 0.03740(11) 0.04511(12) 0.00256(8) -0.01900(8) -0.01144(8)
O1 0.0554(11) 0.0498(10) 0.0411(9) -0.0024(8) -0.0263(8) -0.0117(8)
O2 0.0562(12) 0.0693(13) 0.0485(11) 0.0036(9) -0.0227(9) -0.0216(10)
O3 0.0498(10) 0.0423(10) 0.0595(11) 0.0040(8) -0.0223(9) -0.0186(8)
O4 0.0486(11) 0.0569(12) 0.0786(15) -0.0082(11) -0.0252(11) -0.0135(9)
S1 0.0453(3) 0.0399(3) 0.0437(3) 0.0010(2) -0.0214(3) -0.0083(3)
S2 0.0459(3) 0.0515(4) 0.0486(4) -0.0006(3) -0.0244(3) -0.0074(3)
N1 0.0378(10) 0.0450(11) 0.0395(10) -0.0005(9) -0.0196(9) -0.0092(9)
N2 0.0373(10) 0.0435(11) 0.0353(10) -0.0026(8) -0.0154(8) -0.0069(8)
N3 0.0378(10) 0.0440(11) 0.0491(12) 0.0000(9) -0.0185(9) -0.0147(9)
N4 0.0443(11) 0.0386(11) 0.0495(12) 0.0051(9) -0.0216(10) -0.0126(9)
C1 0.0365(12) 0.0434(13) 0.0309(11) 0.0025(9) -0.0126(9) -0.0123(10)
C2 0.0377(12) 0.0532(15) 0.0382(12) -0.0064(11) -0.0165(10) -0.0073(11)
C3 0.0516(16) 0.0623(18) 0.0674(19) -0.0109(14) -0.0289(14) -0.0118(13)
C4 0.060(2) 0.083(3) 0.106(3) -0.050(2) -0.035(2) -0.0028(18)
C5 0.068(2) 0.142(4) 0.071(2) -0.056(3) -0.040(2) 0.014(2)
C6 0.087(3) 0.124(4) 0.0426(17) -0.021(2) -0.0333(18) 0.007(2)
C7 0.0632(18) 0.078(2) 0.0359(14) -0.0003(13) -0.0219(13) -0.0051(15)
C8 0.0359(11) 0.0408(12) 0.0337(11) 0.0016(9) -0.0105(9) -0.0095(10)
C9 0.0366(11) 0.0395(12) 0.0325(11) 0.0025(9) -0.0118(9) -0.0092(9)
C10 0.0485(14) 0.0473(14) 0.0456(14) -0.0040(11) -0.0224(12) -0.0109(11)
C11 0.0681(19) 0.0432(14) 0.0586(17) -0.0079(12) -0.0283(15) -0.0092(13)
C12 0.0642(18) 0.0429(15) 0.0622(18) -0.0023(13) -0.0307(15) -0.0010(13)
C13 0.0517(15) 0.0471(14) 0.0515(15) 0.0005(12) -0.0266(13) -0.0026(12)
C14 0.0423(13) 0.0533(15) 0.0402(13) -0.0097(11) -0.0184(11) -0.0042(11)
C15 0.0497(15) 0.0425(14) 0.0548(15) -0.0094(12) -0.0254(13) -0.0067(11)
C16 0.0403(14) 0.0634(18) 0.0576(16) -0.0099(13) -0.0242(12) -0.0044(12)
C17 0.0570(18) 0.092(2) 0.070(2) -0.0171(18) -0.0387(17) -0.0095(17)
C18 0.0567(19) 0.124(3) 0.069(2) 0.008(2) -0.0283(17) -0.042(2)
C19 0.067(2) 0.084(3) 0.102(3) -0.029(2) -0.045(2) 0.0200(19)
C20 0.0425(13) 0.0458(13) 0.0383(13) -0.0061(10) -0.0200(11) 0.0008(11)
C21 0.085(2) 0.076(2) 0.0404(15) -0.0036(14) -0.0311(15) -0.0205(18)
C22 0.0348(12) 0.0367(12) 0.0516(14) -0.0022(10) -0.0162(11) -0.0076(10)
C23 0.0424(13) 0.0395(13) 0.0590(16) 0.0066(11) -0.0244(12) -0.0152(10)
C24 0.0505(16) 0.0611(18) 0.0677(19) 0.0057(15) -0.0145(15) -0.0195(14)
C25 0.069(2) 0.089(3) 0.083(3) 0.026(2) -0.0249(19) -0.040(2)
C26 0.088(3) 0.080(3) 0.121(4) 0.044(3) -0.051(3) -0.050(2)
C27 0.105(3) 0.0412(17) 0.140(4) 0.011(2) -0.066(3) -0.0255(19)
C28 0.066(2) 0.0446(16) 0.092(2) -0.0078(15) -0.0336(18) -0.0119(14)
C29 0.0343(12) 0.0386(12) 0.0433(13) -0.0052(10) -0.0132(10) -0.0049(9)
C30 0.0342(12) 0.0408(13) 0.0467(13) 0.0016(10) -0.0172(10) -0.0078(10)
C31 0.0432(14) 0.0547(16) 0.0544(16) 0.0059(12) -0.0185(12) -0.0188(12)
C32 0.0566(17) 0.071(2) 0.0493(16) 0.0056(14) -0.0110(13) -0.0224(15)
C33 0.0695(19) 0.0645(19) 0.0430(15) -0.0040(13) -0.0190(14) -0.0158(15)
C34 0.0536(16) 0.0519(15) 0.0498(15) -0.0096(12) -0.0194(13) -0.0124(12)
C35 0.0528(15) 0.0473(15) 0.0620(17) 0.0132(12) -0.0312(14) -0.0168(12)
C36 0.0573(17) 0.0662(19) 0.0519(16) 0.0146(14) -0.0270(14) -0.0253(14)
C37 0.0531(16) 0.0586(17) 0.074(2) -0.0006(14) -0.0400(15) -0.0103(13)
C38 0.0439(17) 0.101(3) 0.113(3) -0.027(2) -0.0309(19) -0.0058(18)
C39 0.086(3) 0.088(3) 0.120(3) 0.026(2) -0.072(3) -0.042(2)
C40 0.089(3) 0.081(2) 0.089(3) -0.001(2) -0.064(2) 0.000(2)
C41 0.0526(16) 0.0427(14) 0.0654(17) 0.0052(12) -0.0331(14) -0.0179(12)
C42 0.076(2) 0.0470(18) 0.136(4) 0.001(2) -0.036(2) -0.0268(17)

loop_
_atom_type_symbol
_atom_type_description
_atom_type_scat_dispersion_real
_atom_type_scat_dispersion_imag
_atom_type_scat_source
C C 0.0033 0.0016 'International Tables Vol C Tables 4.2.6.8 and 6.1.1.4'
H H 0.0000 0.0000 'International Tables Vol C Tables 4.2.6.8 and 6.1.1.4'
N N 0.0061 0.0033 'International Tables Vol C Tables 4.2.6.8 and 6.1.1.4'
O O 0.0106 0.0060 'International Tables Vol C Tables 4.2.6.8 and 6.1.1.4'
S S 0.1246 0.1234 'International Tables Vol C Tables 4.2.6.8 and 6.1.1.4'
Pd Pd -0.9988 1.0072 'International Tables Vol C Tables 4.2.6.8 and 6.1.1.4'

loop_
_geom_angle_atom_site_label_1
_geom_angle_atom_site_label_2
_geom_angle_atom_site_label_3
_geom_angle
C9 Pd1 N2 90.64(9)
C9 Pd1 O1 90.18(9)
N2 Pd1 O1 179.14(8)
C9 Pd1 S1 176.99(7)
N2 Pd1 S1 86.36(6)
O1 Pd1 S1 92.83(6)
C30 Pd2 N4 89.62(10)
C30 Pd2 O3 90.99(9)
N4 Pd2 O3 178.98(9)
C30 Pd2 S2 175.51(8)
N4 Pd2 S2 85.90(7)
O3 Pd2 S2 93.48(6)
C20 O1 Pd1 119.05(17)
C41 O3 Pd2 119.11(17)
C15 S1 C16 105.23(13)
C15 S1 Pd1 95.41(9)
C16 S1 Pd1 110.39(10)
C36 S2 C37 105.17(15)
C36 S2 Pd2 95.38(10)
C37 S2 Pd2 109.62(11)
C1 N1 C8 127.8(2)
C1 N1 H1A 116.1
C8 N1 H1A 116.1
C1 N2 C14 120.2(2)
C1 N2 Pd1 126.17(17)
C14 N2 Pd1 113.63(15)
C22 N3 C29 126.9(2)
C22 N3 H3A 116.5
C29 N3 H3A 116.5
C22 N4 C35 120.2(2)
C22 N4 Pd2 125.11(18)
C35 N4 Pd2 114.32(17)
N2 C1 N1 122.5(2)
N2 C1 C2 124.2(2)
N1 C1 C2 113.2(2)
C3 C2 C7 120.0(3)
C3 C2 C1 121.4(3)
C7 C2 C1 118.6(3)
C2 C3 C4 119.1(3)
C2 C3 H3B 120.4
C4 C3 H3B 120.4
C5 C4 C3 119.7(4)
C5 C4 H4A 120.1
C3 C4 H4A 120.1
C6 C5 C4 120.6(3)
C6 C5 H5A 119.7
C4 C5 H5A 119.7
C5 C6 C7 120.3(4)
C5 C6 H6A 119.8
C7 C6 H6A 119.8
C6 C7 C2 120.2(4)
C6 C7 H7A 119.9
C2 C7 H7A 119.9
C9 C8 C13 121.3(2)
C9 C8 N1 122.9(2)
C13 C8 N1 115.8(2)
C8 C9 C10 116.7(2)
C8 C9 Pd1 122.25(18)
C10 C9 Pd1 121.09(19)
C11 C10 C9 122.2(3)
C11 C10 H10A 118.9
C9 C10 H10A 118.9
C12 C11 C10 119.9(3)
C12 C11 H11A 120.1
C10 C11 H11A 120.1
C11 C12 C13 119.8(3)
C11 C12 H12A 120.1
C13 C12 H12A 120.1
C12 C13 C8 120.0(3)
C12 C13 H13A 120.0
C8 C13 H13A 120.0
N2 C14 C15 111.0(2)
N2 C14 H14A 109.4
C15 C14 H14A 109.4
N2 C14 H14B 109.4
C15 C14 H14B 109.4
H14A C14 H14B 108.0
C14 C15 S1 113.33(18)
C14 C15 H15A 108.9
S1 C15 H15A 108.9
C14 C15 H15B 108.9
S1 C15 H15B 108.9
H15A C15 H15B 107.7
C18 C16 C17 111.1(3)
C18 C16 C19 111.8(3)
C17 C16 C19 109.4(3)
C18 C16 S1 112.3(2)
C17 C16 S1 104.5(2)
C19 C16 S1 107.4(2)
C16 C17 H17A 109.5
C16 C17 H17B 109.5
H17A C17 H17B 109.5
C16 C17 H17C 109.5
H17A C17 H17C 109.5
H17B C17 H17C 109.5
C16 C18 H18A 109.5
C16 C18 H18B 109.5
H18A C18 H18B 109.5
C16 C18 H18C 109.5
H18A C18 H18C 109.5
H18B C18 H18C 109.5
C16 C19 H19A 109.5
C16 C19 H19B 109.5
H19A C19 H19B 109.5
C16 C19 H19C 109.5
H19A C19 H19C 109.5
H19B C19 H19C 109.5
O2 C20 O1 125.9(2)
O2 C20 C21 120.5(3)
O1 C20 C21 113.6(3)
C20 C21 H21A 109.5
C20 C21 H21B 109.5
H21A C21 H21B 109.5
C20 C21 H21C 109.5
H21A C21 H21C 109.5
H21B C21 H21C 109.5
N4 C22 N3 122.9(2)
N4 C22 C23 121.7(2)
N3 C22 C23 115.3(2)
C28 C23 C24 120.1(3)
C28 C23 C22 121.3(3)
C24 C23 C22 118.7(3)
C25 C24 C23 121.1(4)
C25 C24 H24A 119.5
C23 C24 H24A 119.5
C26 C25 C24 119.5(4)
C26 C25 H25A 120.2
C24 C25 H25A 120.2
C25 C26 C27 120.6(3)
C25 C26 H26A 119.7
C27 C26 H26A 119.7
C26 C27 C28 120.4(4)
C26 C27 H27A 119.8
C28 C27 H27A 119.8
C23 C28 C27 118.2(4)
C23 C28 H28A 120.9
C27 C28 H28A 120.9
C34 C29 C30 120.9(2)
C34 C29 N3 116.2(2)
C30 C29 N3 122.9(2)
C29 C30 C31 116.8(2)
C29 C30 Pd2 121.69(19)
C31 C30 Pd2 121.5(2)
C32 C31 C30 122.0(3)
C32 C31 H31A 119.0
C30 C31 H31A 119.0
C31 C32 C33 119.6(3)
C31 C32 H32A 120.2
C33 C32 H32A 120.2
C34 C33 C32 120.0(3)
C34 C33 H33A 120.0
C32 C33 H33A 120.0
C33 C34 C29 120.3(3)
C33 C34 H34A 119.9
C29 C34 H34A 119.9
N4 C35 C36 111.1(2)
N4 C35 H35A 109.4
C36 C35 H35A 109.4
N4 C35 H35B 109.4
C36 C35 H35B 109.4
H35A C35 H35B 108.0
C35 C36 S2 113.0(2)
C35 C36 H36A 109.0
S2 C36 H36A 109.0
C35 C36 H36B 109.0
S2 C36 H36B 109.0
H36A C36 H36B 107.8
C40 C37 C39 110.2(3)
C40 C37 C38 110.9(3)
C39 C37 C38 111.7(4)
C40 C37 S2 108.2(2)
C39 C37 S2 103.6(2)
C38 C37 S2 111.9(2)
C37 C38 H38A 109.5
C37 C38 H38B 109.5
H38A C38 H38B 109.5
C37 C38 H38C 109.5
H38A C38 H38C 109.5
H38B C38 H38C 109.5
C37 C39 H39A 109.5
C37 C39 H39B 109.5
H39A C39 H39B 109.5
C37 C39 H39C 109.5
H39A C39 H39C 109.5
H39B C39 H39C 109.5
C37 C40 H40A 109.5
C37 C40 H40B 109.5
H40A C40 H40B 109.5
C37 C40 H40C 109.5
H40A C40 H40C 109.5
H40B C40 H40C 109.5
O4 C41 O3 126.1(3)
O4 C41 C42 119.8(3)
O3 C41 C42 114.1(3)
C41 C42 H42C 109.5
C41 C42 H42D 109.5
H42C C42 H42D 109.5
C41 C42 H42A 109.5
H42C C42 H42A 109.5
H42D C42 H42A 109.5

loop_
_geom_bond_atom_site_label_1
_geom_bond_atom_site_label_2
_geom_bond_distance
Pd1 C9 1.983(2)
Pd1 N2 1.998(2)
Pd1 O1 2.0412(17)
Pd1 S1 2.4151(7)
Pd2 C30 1.976(3)
Pd2 N4 1.995(2)
Pd2 O3 2.0457(18)
Pd2 S2 2.4256(7)
O1 C20 1.279(3)
O2 C20 1.232(3)
O3 C41 1.281(3)
O4 C41 1.233(4)
S1 C15 1.811(3)
S1 C16 1.860(3)
S2 C36 1.817(3)
S2 C37 1.863(3)
N1 C1 1.346(3)
N1 C8 1.414(3)
N1 H1A 0.8600
N2 C1 1.301(3)
N2 C14 1.479(3)
N3 C22 1.337(3)
N3 C29 1.403(3)
N3 H3A 0.8600
N4 C22 1.304(3)
N4 C35 1.472(3)
C1 C2 1.498(3)
C2 C3 1.377(4)
C2 C7 1.394(4)
C3 C4 1.403(5)
C3 H3B 0.9300
C4 C5 1.378(7)
C4 H4A 0.9300
C5 C6 1.364(7)
C5 H5A 0.9300
C6 C7 1.367(5)
C6 H6A 0.9300
C7 H7A 0.9300
C8 C9 1.392(3)
C8 C13 1.393(4)
C9 C10 1.400(4)
C10 C11 1.375(4)
C10 H10A 0.9300
C11 C12 1.375(4)
C11 H11A 0.9300
C12 C13 1.377(4)
C12 H12A 0.9300
C13 H13A 0.9300
C14 C15 1.514(4)
C14 H14A 0.9700
C14 H14B 0.9700
C15 H15A 0.9700
C15 H15B 0.9700
C16 C18 1.503(5)
C16 C17 1.519(4)
C16 C19 1.525(5)
C17 H17A 0.9600
C17 H17B 0.9600
C17 H17C 0.9600
C18 H18A 0.9600
C18 H18B 0.9600
C18 H18C 0.9600
C19 H19A 0.9600
C19 H19B 0.9600
C19 H19C 0.9600
C20 C21 1.509(4)
C21 H21A 0.9600
C21 H21B 0.9600
C21 H21C 0.9600
C22 C23 1.498(3)
C23 C28 1.379(4)
C23 C24 1.382(4)
C24 C25 1.375(5)
C24 H24A 0.9300
C25 C26 1.354(6)
C25 H25A 0.9300
C26 C27 1.381(7)
C26 H26A 0.9300
C27 C28 1.404(5)
C27 H27A 0.9300
C28 H28A 0.9300
C29 C34 1.394(4)
C29 C30 1.401(3)
C30 C31 1.410(4)
C31 C32 1.382(4)
C31 H31A 0.9300
C32 C33 1.382(5)
C32 H32A 0.9300
C33 C34 1.381(4)
C33 H33A 0.9300
C34 H34A 0.9300
C35 C36 1.511(4)
C35 H35A 0.9700
C35 H35B 0.9700
C36 H36A 0.9700
C36 H36B 0.9700
C37 C40 1.513(5)
C37 C39 1.519(5)
C37 C38 1.520(5)
C38 H38A 0.9600
C38 H38B 0.9600
C38 H38C 0.9600
C39 H39A 0.9600
C39 H39B 0.9600
C39 H39C 0.9600
C40 H40A 0.9600
C40 H40B 0.9600
C40 H40C 0.9600
C41 C42 1.515(4)
C42 H42C 0.9600
C42 H42D 0.9600
C42 H42A 0.9600
